data_7000251
loop_
_publ_author_name
'Chisholm, Malcolm H.'
'Gallucci, Judith C.'
'Yaman, Gulsah'

_publ_section_title
;
 Synthesis and coordination chemistry of TpC*MI complexes where M = Mg,
 Ca, Sr, Ba and Zn and TpC* =
 tris[3-(2-methoxy-1,1-dimethyl)pyrazolyl]hydroborate
;
_journal_issue 2
_journal_name_full 'Dalton Transactions'
_journal_page_first 368
_journal_page_last 374
_journal_paper_doi 10.1039/b812228h
_journal_year 2009
_chemical_compound_source 'synthesis as described'
_chemical_formula_moiety 'C24 H40 B1 I1 N6 O3 Zn1'
_chemical_formula_sum 'C24 H40 B I N6 O3 Zn'
_chemical_formula_weight 663.7
_chemical_name_common 'Chisholm 1604'
_chemical_name_systematic
;
?
;
_space_group_IT_number 148
_symmetry_cell_setting trigonal
_symmetry_Int_Tables_number 148
_symmetry_space_group_name_Hall '-R 3'
_symmetry_space_group_name_H-M 'R -3 :H'
_atom_sites_solution_hydrogens geom
_atom_sites_solution_primary direct
_atom_sites_solution_secondary difmap
_audit_conform_dict_location ftp://ftp.iucr.org/pub/cif_core.dic
_audit_conform_dict_name cif_core.dic
_audit_conform_dict_version 2.3
_audit_creation_date 2008-05-30T11:00:21-00:00
_audit_creation_method 'WinGX routine CIF_UPDATE'
_cell_angle_alpha 90
_cell_angle_beta 90
_cell_angle_gamma 120
_cell_formula_units_Z 6
_cell_length_a 12.08910(10)
_cell_length_b 12.08910(10)
_cell_length_c 34.8231(5)
_cell_measurement_reflns_used 2263
_cell_measurement_temperature 150(2)
_cell_measurement_theta_max 27.485
_cell_measurement_theta_min 2.037
_cell_measurement_wavelength 0.71073
_cell_volume 4407.44(8)
_computing_cell_refinement 'HKL Scalepack (Otwinowski & Minor 1997)'
_computing_data_collection 'Collect (Nonius BV, 1997-2000)'
_computing_data_reduction 'HKL Denzo and Scalepack (Otwinowski & Minor 1997)'
_computing_molecular_graphics 'Ortep-3 for Windows (Farrugia, 1997)'
_computing_publication_material 'WinGX publication routines (Farrugia, 1999)'
_computing_structure_refinement 'SHELXL-97 (Sheldrick, 1997)'
_computing_structure_solution 'SHELXS-97 (Sheldrick, 1997)'
_diffrn_ambient_temperature 150(2)
_diffrn_detector 'CCD plate'
_diffrn_detector_area_resol_mean 9
_diffrn_measured_fraction_theta_full 0.999
_diffrn_measured_fraction_theta_max 0.999
_diffrn_measurement_device '95mm CCD camera on \k-goniostat'
_diffrn_measurement_device_type 'Nonius KappaCCD'
_diffrn_measurement_method 'phi and omega scans'
_diffrn_orient_matrix_type 'by Nonius Collect from scalepack cell'
_diffrn_orient_matrix_UB_11 0.37708E-1
_diffrn_orient_matrix_UB_12 0.46557E-2
_diffrn_orient_matrix_UB_13 -0.259195E-1
_diffrn_orient_matrix_UB_21 0.870792E-1
_diffrn_orient_matrix_UB_22 0.395086E-1
_diffrn_orient_matrix_UB_23 0.117169E-1
_diffrn_orient_matrix_UB_31 -0.108906E-1
_diffrn_orient_matrix_UB_32 -0.86837E-1
_diffrn_orient_matrix_UB_33 0.39412E-2
_diffrn_radiation_monochromator graphite
_diffrn_radiation_probe x-ray
_diffrn_radiation_type MoK\a
_diffrn_radiation_wavelength 0.71073
_diffrn_reflns_av_R_equivalents 0.041
_diffrn_reflns_limit_h_max 15
_diffrn_reflns_limit_h_min -15
_diffrn_reflns_limit_k_max 13
_diffrn_reflns_limit_k_min -13
_diffrn_reflns_limit_l_max 45
_diffrn_reflns_limit_l_min -45
_diffrn_reflns_number 19579
_diffrn_reflns_theta_full 27.5
_diffrn_reflns_theta_max 27.5
_diffrn_reflns_theta_min 3.04
_diffrn_source 'Enraf Nonius FR590'
_exptl_absorpt_coefficient_mu 1.921
_exptl_absorpt_correction_T_max 0.858
_exptl_absorpt_correction_T_min 0.767
_exptl_absorpt_correction_type multi-scan
_exptl_absorpt_process_details 'HKL Scalepack (Otwinowski & Minor, 1997)'
_exptl_crystal_colour colorless
_exptl_crystal_density_diffrn 1.5
_exptl_crystal_density_method 'not measured'
_exptl_crystal_description chunk
_exptl_crystal_F_000 2028
_exptl_crystal_size_max 0.12
_exptl_crystal_size_mid 0.12
_exptl_crystal_size_min 0.08
_refine_diff_density_max 1.255
_refine_diff_density_min -1.048
_refine_diff_density_rms 0.09
_refine_ls_extinction_method none
_refine_ls_goodness_of_fit_ref 1.07
_refine_ls_hydrogen_treatment constr
_refine_ls_matrix_type full
_refine_ls_number_parameters 112
_refine_ls_number_reflns 2265
_refine_ls_number_restraints 0
_refine_ls_restrained_S_all 1.07
_refine_ls_R_factor_all 0.0446
_refine_ls_R_factor_gt 0.0317
_refine_ls_shift/su_max 0.001
_refine_ls_shift/su_mean 0
_refine_ls_structure_factor_coef Fsqd
_refine_ls_weighting_details 'w=1/[\s^2^(Fo^2^)+(0.0259P)^2^+26.5815P] where P=(Fo^2^+2Fc^2^)/3'
_refine_ls_weighting_scheme calc
_refine_ls_wR_factor_gt 0.0757
_refine_ls_wR_factor_ref 0.0798
_reflns_number_gt 1858
_reflns_number_total 2265
_reflns_threshold_expression >2sigma(I)
_cod_data_source_file b812228h.txt
_cod_data_source_block Chisholm1604
_cod_original_cell_volume 4407.43(8)
_cod_original_sg_symbol_H-M R-3
_cod_database_code 7000251

loop_
_symmetry_equiv_pos_as_xyz
'x, y, z'
'-y, x-y, z'
'-x+y, -x, z'
'x+2/3, y+1/3, z+1/3'
'-y+2/3, x-y+1/3, z+1/3'
'-x+y+2/3, -x+1/3, z+1/3'
'x+1/3, y+2/3, z+2/3'
'-y+1/3, x-y+2/3, z+2/3'
'-x+y+1/3, -x+2/3, z+2/3'
'-x, -y, -z'
'y, -x+y, -z'
'x-y, x, -z'
'-x+2/3, -y+1/3, -z+1/3'
'y+2/3, -x+y+1/3, -z+1/3'
'x-y+2/3, x+1/3, -z+1/3'
'-x+1/3, -y+2/3, -z+2/3'
'y+1/3, -x+y+2/3, -z+2/3'
'x-y+1/3, x+2/3, -z+2/3'

loop_
_atom_site_label
_atom_site_type_symbol
_atom_site_fract_x
_atom_site_fract_y
_atom_site_fract_z
_atom_site_U_iso_or_equiv
_atom_site_adp_type
_atom_site_occupancy
_atom_site_symmetry_multiplicity
_atom_site_calc_flag
_atom_site_refinement_flags
_atom_site_disorder_assembly
_atom_site_disorder_group
C1 C 0.9042(3) 0.3001(3) 0.04738(9) 0.0170(6) Uani 1 1 d . . .
C2 C 0.9621(3) 0.3201(3) 0.01133(9) 0.0222(6) Uani 1 1 d . . .
H2 H 1.0386 0.3199 0.0052 0.027 Uiso 1 1 calc R . .
C3 C 0.8847(3) 0.3400(3) -0.01341(9) 0.0211(6) Uani 1 1 d . . .
H3 H 0.8992 0.3567 -0.0401 0.025 Uiso 1 1 calc R . .
C4 C 0.9453(3) 0.2695(3) 0.08494(9) 0.0221(6) Uani 1 1 d . . .
C5 C 0.8324(3) 0.1504(3) 0.10308(11) 0.0288(7) Uani 1 1 d . . .
H5A H 0.7642 0.1688 0.1094 0.043 Uiso 1 1 calc R . .
H5B H 0.861 0.1274 0.1265 0.043 Uiso 1 1 calc R . .
H5C H 0.8001 0.0792 0.0848 0.043 Uiso 1 1 calc R . .
C6 C 1.0540(3) 0.2410(4) 0.07822(11) 0.0342(8) Uani 1 1 d . . .
H6A H 1.0253 0.1689 0.0604 0.051 Uiso 1 1 calc R . .
H6B H 1.0785 0.2194 0.1027 0.051 Uiso 1 1 calc R . .
H6C H 1.1277 0.3164 0.0672 0.051 Uiso 1 1 calc R . .
C7 C 0.9899(3) 0.3812(3) 0.11290(9) 0.0266(7) Uani 1 1 d . . .
H7A H 0.9191 0.3982 0.1179 0.032 Uiso 1 1 calc R . .
H7B H 1.0146 0.3592 0.1376 0.032 Uiso 1 1 calc R . .
C8 C 1.1280(3) 0.6007(3) 0.12011(10) 0.0326(8) Uani 1 1 d . . .
H8A H 1.0558 0.6161 0.1209 0.049 Uiso 1 1 calc R . .
H8B H 1.2025 0.6752 0.109 0.049 Uiso 1 1 calc R . .
H8C H 1.1483 0.5863 0.1462 0.049 Uiso 1 1 calc R . .
N1 N 0.7859(2) 0.3320(2) 0.00626(7) 0.0171(5) Uani 1 1 d . . .
N2 N 0.7967(2) 0.3080(2) 0.04431(7) 0.0167(5) Uani 1 1 d . . .
O O 1.0955(2) 0.4917(2) 0.09730(7) 0.0307(5) Uani 1 1 d . . .
B B 0.6667 0.3333 -0.00890(17) 0.0180(11) Uani 1 3 d S . .
H0 H 0.6667 0.3333 -0.0376 0.022 Uiso 1 3 calc SR . .
Zn Zn 0.6667 0.3333 0.075831(16) 0.01499(14) Uani 1 3 d S . .
I I 0.6667 0.3333 0.149367(10) 0.02720(12) Uani 1 3 d S . .

loop_
_atom_site_aniso_label
_atom_site_aniso_U_11
_atom_site_aniso_U_22
_atom_site_aniso_U_33
_atom_site_aniso_U_23
_atom_site_aniso_U_13
_atom_site_aniso_U_12
C1 0.0130(13) 0.0103(13) 0.0257(16) -0.0019(11) -0.0001(11) 0.0043(11)
C2 0.0162(14) 0.0220(15) 0.0293(17) -0.0015(13) 0.0047(12) 0.0102(13)
C3 0.0203(15) 0.0160(14) 0.0239(16) -0.0008(12) 0.0054(12) 0.0067(12)
C4 0.0175(15) 0.0221(15) 0.0276(17) 0.0046(13) 0.0008(12) 0.0104(13)
C5 0.0275(17) 0.0212(16) 0.039(2) 0.0075(14) 0.0015(14) 0.0134(14)
C6 0.0271(18) 0.039(2) 0.045(2) 0.0077(17) 0.0013(16) 0.0227(16)
C7 0.0202(16) 0.0296(18) 0.0251(17) 0.0019(14) -0.0020(13) 0.0089(14)
C8 0.0327(19) 0.0281(18) 0.0332(19) -0.0024(15) -0.0076(15) 0.0124(15)
N1 0.0176(12) 0.0153(12) 0.0187(12) -0.0004(10) 0.0015(10) 0.0084(10)
N2 0.0158(12) 0.0164(12) 0.0183(12) -0.0001(10) -0.0001(10) 0.0084(10)
O 0.0202(11) 0.0268(12) 0.0335(13) -0.0044(10) 0.0003(10) 0.0030(10)
B 0.0195(17) 0.0195(17) 0.015(3) 0 0 0.0097(9)
Zn 0.01395(19) 0.01395(19) 0.0171(3) 0 0 0.00698(9)
I 0.03065(15) 0.03065(15) 0.02029(19) 0 0 0.01532(8)

loop_
_atom_type_symbol
_atom_type_description
_atom_type_scat_dispersion_real
_atom_type_scat_dispersion_imag
_atom_type_scat_source
C C 0.0033 0.0016 'International Tables Vol C Tables 4.2.6.8 and 6.1.1.4'
H H 0 0 'International Tables Vol C Tables 4.2.6.8 and 6.1.1.4'
B B 0.0013 0.0007 'International Tables Vol C Tables 4.2.6.8 and 6.1.1.4'
I I -0.4742 1.8119 'International Tables Vol C Tables 4.2.6.8 and 6.1.1.4'
N N 0.0061 0.0033 'International Tables Vol C Tables 4.2.6.8 and 6.1.1.4'
O O 0.0106 0.006 'International Tables Vol C Tables 4.2.6.8 and 6.1.1.4'
Zn Zn 0.2839 1.4301 'International Tables Vol C Tables 4.2.6.8 and 6.1.1.4'

loop_
_geom_angle_atom_site_label_1
_geom_angle_atom_site_label_2
_geom_angle_atom_site_label_3
_geom_angle
_geom_angle_site_symmetry_1
_geom_angle_site_symmetry_3
_geom_angle_publ_flag
N2 C1 C2 109.4(3) . . ?
N2 C1 C4 122.1(3) . . ?
C2 C1 C4 128.5(3) . . ?
C3 C2 C1 105.5(3) . . ?
C3 C2 H2 127.3 . . ?
C1 C2 H2 127.3 . . ?
N1 C3 C2 109.1(3) . . ?
N1 C3 H3 125.5 . . ?
C2 C3 H3 125.5 . . ?
C1 C4 C7 110.4(3) . . ?
C1 C4 C6 110.3(3) . . ?
C7 C4 C6 109.5(3) . . ?
C1 C4 C5 109.8(2) . . ?
C7 C4 C5 108.7(3) . . ?
C6 C4 C5 108.1(3) . . ?
C4 C5 H5A 109.5 . . ?
C4 C5 H5B 109.5 . . ?
H5A C5 H5B 109.5 . . ?
C4 C5 H5C 109.5 . . ?
H5A C5 H5C 109.5 . . ?
H5B C5 H5C 109.5 . . ?
C4 C6 H6A 109.5 . . ?
C4 C6 H6B 109.5 . . ?
H6A C6 H6B 109.5 . . ?
C4 C6 H6C 109.5 . . ?
H6A C6 H6C 109.5 . . ?
H6B C6 H6C 109.5 . . ?
O C7 C4 110.0(3) . . ?
O C7 H7A 109.7 . . ?
C4 C7 H7A 109.7 . . ?
O C7 H7B 109.7 . . ?
C4 C7 H7B 109.7 . . ?
H7A C7 H7B 108.2 . . ?
O C8 H8A 109.5 . . ?
O C8 H8B 109.5 . . ?
H8A C8 H8B 109.5 . . ?
O C8 H8C 109.5 . . ?
H8A C8 H8C 109.5 . . ?
H8B C8 H8C 109.5 . . ?
C3 N1 N2 109.4(2) . . ?
C3 N1 B 129.0(3) . . ?
N2 N1 B 121.3(3) . . ?
C1 N2 N1 106.6(2) . . ?
C1 N2 Zn 143.0(2) . . ?
N1 N2 Zn 108.75(17) . . ?
C8 O C7 111.3(3) . . ?
N1 B N1 108.9(2) . 3_665 ?
N1 B H0 110 . . ?
N2 Zn N2 94.30(9) . 3_665 ?
N2 Zn I 122.16(7) . . ?

loop_
_geom_bond_atom_site_label_1
_geom_bond_atom_site_label_2
_geom_bond_distance
_geom_bond_site_symmetry_2
_geom_bond_publ_flag
C1 N2 1.355(4) . ?
C1 C2 1.398(4) . ?
C1 C4 1.510(4) . ?
C2 C3 1.379(4) . ?
C2 H2 0.95 . ?
C3 N1 1.338(4) . ?
C3 H3 0.95 . ?
C4 C7 1.528(5) . ?
C4 C6 1.533(4) . ?
C4 C5 1.539(4) . ?
C5 H5A 0.98 . ?
C5 H5B 0.98 . ?
C5 H5C 0.98 . ?
C6 H6A 0.98 . ?
C6 H6B 0.98 . ?
C6 H6C 0.98 . ?
C7 O 1.416(4) . ?
C7 H7A 0.99 . ?
C7 H7B 0.99 . ?
C8 O 1.415(4) . ?
C8 H8A 0.98 . ?
C8 H8B 0.98 . ?
C8 H8C 0.98 . ?
N1 N2 1.377(3) . ?
N1 B 1.542(3) . ?
N2 Zn 2.062(2) . ?
B H0 1 . ?
Zn I 2.5607(7) . ?

loop_
_geom_torsion_atom_site_label_1
_geom_torsion_atom_site_label_2
_geom_torsion_atom_site_label_3
_geom_torsion_atom_site_label_4
_geom_torsion
_geom_torsion_site_symmetry_1
_geom_torsion_site_symmetry_2
_geom_torsion_site_symmetry_3
_geom_torsion_site_symmetry_4
_geom_torsion_publ_flag
N2 C1 C2 C3 -0.1(3) . . . . ?
C4 C1 C2 C3 177.8(3) . . . . ?
C1 C2 C3 N1 -0.3(3) . . . . ?
N2 C1 C4 C7 -70.0(3) . . . . ?
C2 C1 C4 C7 112.2(3) . . . . ?
N2 C1 C4 C6 168.9(3) . . . . ?
C2 C1 C4 C6 -8.9(4) . . . . ?
N2 C1 C4 C5 49.8(4) . . . . ?
C2 C1 C4 C5 -127.9(3) . . . . ?
C1 C4 C7 O -60.7(3) . . . . ?
C6 C4 C7 O 60.9(3) . . . . ?
C5 C4 C7 O 178.9(2) . . . . ?
C2 C3 N1 N2 0.6(3) . . . . ?
C2 C3 N1 B -173.1(2) . . . . ?
C2 C1 N2 N1 0.5(3) . . . . ?
C4 C1 N2 N1 -177.6(2) . . . . ?
C2 C1 N2 Zn -162.0(2) . . . . ?
C4 C1 N2 Zn 19.9(5) . . . . ?
C3 N1 N2 C1 -0.7(3) . . . . ?
B N1 N2 C1 173.6(2) . . . . ?
C3 N1 N2 Zn 168.30(18) . . . . ?
B N1 N2 Zn -17.5(3) . . . . ?
C4 C7 O C8 172.1(3) . . . . ?
C3 N1 B N1 125.9(4) . . . 3_665 ?
N2 N1 B N1 -47.2(4) . . . 3_665 ?
C3 N1 B N1 -115.4(4) . . . 2_655 ?
N2 N1 B N1 71.5(3) . . . 2_655 ?
C1 N2 Zn N2 -141.3(3) . . . 3_665 ?
N1 N2 Zn N2 56.43(14) . . . 3_665 ?
C1 N2 Zn N2 124.0(4) . . . 2_655 ?
N1 N2 Zn N2 -38.21(15) . . . 2_655 ?
C1 N2 Zn I -8.6(3) . . . . ?
N1 N2 Zn I -170.89(13) . . . . ?
